data_4326671
loop_
_publ_author_name
'Xu Zhang'
'Zhi-Xin Lei'
'Wen Luo'
'Wen-Qin Mu'
'Xiang Zhang'
'Qin-Yu Zhu'
'Jie Dai'

_publ_section_title
;
 1-D Selenidoindates {[In2Se5]}\\infty directed by Chiral Metal Complex
 Cations of 1,10-Phenanthroline
;
_journal_name_full 'Inorganic Chemistry'
_journal_page_first 10872
_journal_page_last 10877
_journal_paper_doi 10.1021/ic201404t
_journal_volume 50
_journal_year 2011
_chemical_formula_moiety 'C36 H24 N6 Ni, 0.5(In4 Se10), (H2 O)'
_chemical_formula_sum 'C36 H26 In2 N6 Ni O Se5'
_chemical_formula_weight 1241.78
_chemical_name_systematic
; 
 ? 
;
_space_group_IT_number 19
_symmetry_cell_setting orthorhombic
_symmetry_space_group_name_Hall 'P 2ac 2ab'
_symmetry_space_group_name_H-M 'P 21 21 21'
_atom_sites_solution_hydrogens geom
_atom_sites_solution_primary direct
_atom_sites_solution_secondary difmap
_audit_creation_method SHELXL-97
_cell_angle_alpha 90.00
_cell_angle_beta 90.00
_cell_angle_gamma 90.00
_cell_formula_units_Z 4
_cell_length_a 14.501(3)
_cell_length_b 14.584(3)
_cell_length_c 18.146(4)
_cell_measurement_reflns_used 11026
_cell_measurement_temperature 293(2)
_cell_measurement_theta_max 27.5
_cell_measurement_theta_min 3.0
_cell_volume 3837.6(14)
_computing_structure_refinement 'SHELXL-97 (Sheldrick, 1997)'
_computing_structure_solution 'SHELXS-97 (Sheldrick, 1990)'
_diffrn_ambient_temperature 293(2)
_diffrn_detector_area_resol_mean 14.63
_diffrn_measured_fraction_theta_full 0.983
_diffrn_measured_fraction_theta_max 0.983
_diffrn_measurement_device_type 'Rigaku Saturn'
_diffrn_measurement_method \w
_diffrn_radiation_monochromator graphite
_diffrn_radiation_source 'fine-focus sealed tube'
_diffrn_radiation_type MoK\a
_diffrn_radiation_wavelength 0.71073
_diffrn_reflns_av_R_equivalents 0.0692
_diffrn_reflns_av_sigmaI/netI 0.1336
_diffrn_reflns_limit_h_max 14
_diffrn_reflns_limit_h_min -18
_diffrn_reflns_limit_k_max 13
_diffrn_reflns_limit_k_min -18
_diffrn_reflns_limit_l_max 18
_diffrn_reflns_limit_l_min -23
_diffrn_reflns_number 15518
_diffrn_reflns_theta_full 27.46
_diffrn_reflns_theta_max 27.46
_diffrn_reflns_theta_min 3.01
_exptl_absorpt_coefficient_mu 6.458
_exptl_absorpt_correction_T_max 0.7384
_exptl_absorpt_correction_T_min 0.2475
_exptl_absorpt_correction_type multi-scan
_exptl_absorpt_process_details 'Jacobson, R. (1998) Private communication '
_exptl_crystal_colour Orange
_exptl_crystal_density_diffrn 2.146
_exptl_crystal_description Prism
_exptl_crystal_F_000 2344
_exptl_crystal_size_max 0.30
_exptl_crystal_size_mid 0.10
_exptl_crystal_size_min 0.05
_refine_diff_density_max 0.817
_refine_diff_density_min -1.091
_refine_diff_density_rms 0.187
_refine_ls_abs_structure_details 'Flack H D (1983), Acta Cryst. A39, 876-881'
_refine_ls_abs_structure_Flack 0.05(2)
_refine_ls_extinction_method none
_refine_ls_goodness_of_fit_ref 1.044
_refine_ls_hydrogen_treatment constr
_refine_ls_matrix_type full
_refine_ls_number_parameters 460
_refine_ls_number_reflns 8273
_refine_ls_number_restraints 0
_refine_ls_restrained_S_all 1.044
_refine_ls_R_factor_all 0.1137
_refine_ls_R_factor_gt 0.0719
_refine_ls_shift/su_max 0.011
_refine_ls_shift/su_mean 0.002
_refine_ls_structure_factor_coef Fsqd
_refine_ls_weighting_details 'calc w=1/[\s^2^(Fo^2^)+(0.0417P)^2^+0.0000P] where P=(Fo^2^+2Fc^2^)/3'
_refine_ls_weighting_scheme calc
_refine_ls_wR_factor_gt 0.1205
_refine_ls_wR_factor_ref 0.1429
_reflns_number_gt 5635
_reflns_number_total 8273
_reflns_threshold_expression >2sigma(I)
_cod_data_source_file ic201404t_si_002_2.cif
_cod_data_source_block 1'
_cod_original_cell_volume 3837.6(13)
_cod_original_sg_symbol_Hall 'P 2ac 2ab '
_cod_original_sg_symbol_H-M 'P 21 21 21 '
_cod_database_code 4326671

loop_
_symmetry_equiv_pos_as_xyz
'x, y, z'
'-x+1/2, -y, z+1/2'
'-x, y+1/2, -z+1/2'
'x+1/2, -y+1/2, -z'

loop_
_atom_site_label
_atom_site_type_symbol
_atom_site_fract_x
_atom_site_fract_y
_atom_site_fract_z
_atom_site_U_iso_or_equiv
_atom_site_adp_type
_atom_site_occupancy
_atom_site_symmetry_multiplicity
_atom_site_calc_flag
_atom_site_refinement_flags
In1 In 0.98058(7) 0.48020(6) 0.25200(5) 0.0303(2) Uani 1 1 d .
In2 In 1.00899(7) 0.71143(6) 0.23055(5) 0.0319(2) Uani 1 1 d .
Se1 Se 0.81708(10) 0.40778(10) 0.26358(10) 0.0401(4) Uani 1 1 d .
Se2 Se 1.09700(9) 0.34832(10) 0.24360(10) 0.0417(4) Uani 1 1 d .
Se3 Se 0.95383(11) 0.58694(9) 0.13863(8) 0.0353(4) Uani 1 1 d .
Se4 Se 1.03422(11) 0.60503(10) 0.34310(8) 0.0375(4) Uani 1 1 d .
Se5 Se 1.15354(10) 0.77829(10) 0.16237(8) 0.0346(3) Uani 1 1 d .
Ni1 Ni 0.97391(13) 0.15419(12) -0.16819(9) 0.0312(4) Uani 1 1 d .
N1 N 1.0566(9) 0.0699(7) -0.1003(6) 0.033(3) Uani 1 1 d .
N2 N 0.8814(8) 0.0484(7) -0.1442(6) 0.028(3) Uani 1 1 d .
N3 N 1.0137(7) 0.1016(7) -0.2715(6) 0.030(3) Uani 1 1 d .
N4 N 0.8862(8) 0.2284(8) -0.2358(6) 0.033(3) Uani 1 1 d .
N5 N 1.0719(7) 0.2586(7) -0.1693(6) 0.027(3) Uani 1 1 d .
N6 N 0.9352(8) 0.2273(8) -0.0716(6) 0.032(3) Uani 1 1 d .
C1 C 1.1457(11) 0.0815(10) -0.0826(9) 0.041(4) Uani 1 1 d .
H1 H 1.1829 0.1198 -0.1107 0.049 Uiso 1 1 calc R
C2 C 1.1827(14) 0.0350(12) -0.0207(10) 0.054(5) Uani 1 1 d .
H2 H 1.2420 0.0484 -0.0045 0.065 Uiso 1 1 calc R
C3 C 1.1321(13) -0.0284(13) 0.0145(10) 0.056(5) Uani 1 1 d .
H3 H 1.1592 -0.0633 0.0514 0.067 Uiso 1 1 calc R
C4 C 1.0405(11) -0.0427(10) -0.0031(8) 0.037(4) Uani 1 1 d .
C5 C 1.0077(10) 0.0064(9) -0.0630(7) 0.030(3) Uani 1 1 d .
C6 C 0.7965(10) 0.0362(11) -0.1709(8) 0.040(4) Uani 1 1 d .
H6 H 0.7774 0.0704 -0.2114 0.048 Uiso 1 1 calc R
C7 C 0.7348(11) -0.0275(11) -0.1390(10) 0.047(4) Uani 1 1 d .
H7 H 0.6745 -0.0322 -0.1560 0.057 Uiso 1 1 calc R
C8 C 0.7641(10) -0.0805(11) -0.0846(9) 0.042(4) Uani 1 1 d .
H8 H 0.7246 -0.1249 -0.0656 0.050 Uiso 1 1 calc R
C9 C 0.8568(11) -0.0712(9) -0.0535(9) 0.035(4) Uani 1 1 d .
C10 C 0.9120(10) -0.0046(10) -0.0869(7) 0.028(3) Uani 1 1 d .
C11 C 0.9784(13) -0.1075(11) 0.0331(9) 0.051(5) Uani 1 1 d .
H11 H 0.9979 -0.1403 0.0742 0.061 Uiso 1 1 calc R
C12 C 0.8915(13) -0.1192(10) 0.0060(8) 0.046(5) Uani 1 1 d .
H12 H 0.8534 -0.1620 0.0288 0.055 Uiso 1 1 calc R
C13 C 1.0780(11) 0.0419(9) -0.2861(8) 0.037(4) Uani 1 1 d .
H13 H 1.1085 0.0124 -0.2477 0.044 Uiso 1 1 calc R
C14 C 1.1024(11) 0.0210(12) -0.3617(9) 0.048(4) Uani 1 1 d .
H14 H 1.1485 -0.0214 -0.3719 0.058 Uiso 1 1 calc R
C15 C 1.0575(11) 0.0639(10) -0.4172(9) 0.040(4) Uani 1 1 d .
H15 H 1.0714 0.0495 -0.4659 0.049 Uiso 1 1 calc R
C16 C 0.9913(11) 0.1289(10) -0.4018(9) 0.044(4) Uani 1 1 d .
C17 C 0.9701(8) 0.1442(9) -0.3288(7) 0.022(3) Uani 1 1 d .
C18 C 0.8219(10) 0.2895(8) -0.2172(8) 0.034(3) Uani 1 1 d .
H18 H 0.8121 0.3017 -0.1676 0.041 Uiso 1 1 calc R
C19 C 0.7677(10) 0.3368(9) -0.2704(8) 0.040(4) Uani 1 1 d .
H19 H 0.7208 0.3761 -0.2555 0.048 Uiso 1 1 calc R
C20 C 0.7854(10) 0.3237(10) -0.3434(8) 0.038(4) Uani 1 1 d .
H20 H 0.7529 0.3575 -0.3782 0.046 Uiso 1 1 calc R
C21 C 0.8518(11) 0.2603(11) -0.3671(9) 0.044(4) Uani 1 1 d .
C22 C 0.9027(9) 0.2144(11) -0.3093(7) 0.032(3) Uani 1 1 d .
C23 C 0.9420(12) 0.1786(11) -0.4597(9) 0.048(4) Uani 1 1 d .
H23 H 0.9567 0.1692 -0.5090 0.057 Uiso 1 1 calc R
C24 C 0.8758(12) 0.2376(11) -0.4410(8) 0.043(4) Uani 1 1 d .
H24 H 0.8430 0.2658 -0.4787 0.052 Uiso 1 1 calc R
C25 C 1.1377(10) 0.2749(10) -0.2166(8) 0.036(4) Uani 1 1 d .
H25 H 1.1404 0.2386 -0.2587 0.043 Uiso 1 1 calc R
C26 C 1.2038(10) 0.3426(11) -0.2084(9) 0.043(4) Uani 1 1 d .
H26 H 1.2488 0.3502 -0.2444 0.051 Uiso 1 1 calc R
C27 C 1.2035(11) 0.3976(10) -0.1487(10) 0.049(4) Uani 1 1 d .
H27 H 1.2468 0.4440 -0.1429 0.059 Uiso 1 1 calc R
C28 C 1.1350(11) 0.3816(9) -0.0959(9) 0.037(4) Uani 1 1 d .
C29 C 1.0699(10) 0.3113(9) -0.1068(8) 0.032(3) Uani 1 1 d .
C30 C 0.8653(10) 0.2148(10) -0.0264(7) 0.035(4) Uani 1 1 d .
H30 H 0.8207 0.1718 -0.0389 0.042 Uiso 1 1 calc R
C31 C 0.8553(11) 0.2629(12) 0.0391(8) 0.046(4) Uani 1 1 d .
H31 H 0.8063 0.2504 0.0706 0.055 Uiso 1 1 calc R
C32 C 0.9169(12) 0.3275(12) 0.0562(9) 0.046(4) Uani 1 1 d .
H32 H 0.9091 0.3619 0.0989 0.055 Uiso 1 1 calc R
C33 C 0.9932(10) 0.3440(11) 0.0107(7) 0.037(4) Uani 1 1 d .
C34 C 0.9977(10) 0.2931(9) -0.0554(7) 0.031(3) Uani 1 1 d .
C35 C 1.1284(13) 0.4297(10) -0.0262(9) 0.048(5) Uani 1 1 d .
H35 H 1.1717 0.4750 -0.0159 0.058 Uiso 1 1 calc R
C36 C 1.0622(12) 0.4121(12) 0.0247(9) 0.051(5) Uani 1 1 d .
H36 H 1.0616 0.4444 0.0689 0.061 Uiso 1 1 calc R
O1 O 0.6625(8) 0.2880(9) -0.0878(6) 0.066(3) Uani 1 1 d .

loop_
_atom_site_aniso_label
_atom_site_aniso_U_11
_atom_site_aniso_U_22
_atom_site_aniso_U_33
_atom_site_aniso_U_23
_atom_site_aniso_U_13
_atom_site_aniso_U_12
In1 0.0340(5) 0.0223(4) 0.0346(5) -0.0004(4) 0.0030(5) -0.0009(4)
In2 0.0378(6) 0.0222(4) 0.0356(5) -0.0002(4) 0.0025(5) 0.0003(4)
Se1 0.0320(8) 0.0342(8) 0.0541(10) 0.0056(8) 0.0015(8) -0.0007(6)
Se2 0.0343(8) 0.0245(6) 0.0663(11) 0.0009(8) 0.0108(8) 0.0014(6)
Se3 0.0472(10) 0.0278(7) 0.0308(7) 0.0004(6) -0.0001(7) 0.0026(7)
Se4 0.0500(10) 0.0303(7) 0.0322(7) 0.0005(6) -0.0051(8) -0.0039(7)
Se5 0.0390(9) 0.0300(7) 0.0347(8) 0.0014(7) 0.0056(7) 0.0046(7)
Ni1 0.0348(10) 0.0306(9) 0.0282(9) 0.0004(8) -0.0021(9) 0.0013(9)
N1 0.048(9) 0.029(7) 0.023(6) 0.002(5) 0.002(6) 0.004(6)
N2 0.037(7) 0.026(6) 0.021(6) -0.003(5) 0.004(5) 0.001(5)
N3 0.033(6) 0.024(5) 0.033(6) 0.002(5) -0.010(6) 0.019(5)
N4 0.033(7) 0.034(6) 0.031(6) 0.002(6) 0.006(6) 0.002(5)
N5 0.022(6) 0.031(6) 0.029(6) -0.003(5) 0.002(5) 0.004(5)
N6 0.036(7) 0.024(6) 0.037(7) -0.008(5) 0.003(6) 0.007(5)
C1 0.039(10) 0.039(9) 0.044(9) 0.002(7) 0.005(8) 0.019(8)
C2 0.057(12) 0.047(11) 0.059(12) 0.000(9) -0.018(10) 0.004(9)
C3 0.056(12) 0.060(12) 0.050(11) -0.010(9) -0.022(10) 0.009(10)
C4 0.043(10) 0.042(9) 0.025(7) 0.006(6) 0.000(7) 0.001(7)
C5 0.034(9) 0.034(8) 0.021(6) -0.005(6) 0.006(6) 0.002(6)
C6 0.033(9) 0.059(11) 0.029(8) -0.008(7) -0.006(7) -0.002(8)
C7 0.037(10) 0.041(9) 0.063(12) 0.007(9) -0.020(9) 0.007(8)
C8 0.031(9) 0.043(9) 0.052(10) -0.019(8) 0.027(8) -0.014(7)
C9 0.036(9) 0.024(8) 0.046(9) 0.000(7) 0.008(8) -0.005(7)
C10 0.032(8) 0.037(8) 0.015(6) -0.001(6) -0.002(6) -0.005(6)
C11 0.066(12) 0.045(10) 0.043(9) 0.010(8) -0.018(10) -0.015(9)
C12 0.081(14) 0.022(8) 0.035(9) -0.010(7) 0.018(9) -0.013(8)
C13 0.051(10) 0.022(7) 0.037(9) -0.009(6) -0.015(7) 0.005(7)
C14 0.033(9) 0.056(11) 0.055(11) -0.029(9) 0.004(9) 0.006(8)
C15 0.043(11) 0.041(9) 0.037(9) -0.011(7) 0.010(8) 0.008(8)
C16 0.045(11) 0.040(9) 0.046(9) 0.007(7) 0.013(9) -0.001(7)
C17 0.013(6) 0.030(7) 0.024(6) -0.013(5) -0.007(6) 0.002(6)
C18 0.048(9) 0.014(6) 0.040(8) -0.003(6) -0.003(7) -0.006(6)
C19 0.062(10) 0.012(6) 0.047(9) 0.002(7) -0.002(8) 0.007(7)
C20 0.036(9) 0.043(9) 0.036(9) 0.017(7) -0.002(8) 0.004(7)
C21 0.034(10) 0.058(11) 0.040(9) 0.002(8) 0.008(8) -0.010(8)
C22 0.023(7) 0.048(9) 0.024(7) -0.002(7) -0.008(6) -0.007(7)
C23 0.049(11) 0.052(11) 0.043(10) 0.004(8) -0.018(8) 0.011(8)
C24 0.060(12) 0.050(10) 0.020(7) 0.016(7) -0.003(8) 0.003(8)
C25 0.047(10) 0.035(8) 0.026(7) 0.003(6) -0.001(7) 0.007(7)
C26 0.031(8) 0.037(8) 0.061(11) -0.004(8) 0.017(8) -0.009(7)
C27 0.039(10) 0.030(8) 0.078(13) -0.018(9) -0.004(10) -0.005(7)
C28 0.035(9) 0.024(8) 0.052(10) 0.002(7) 0.013(8) 0.003(6)
C29 0.046(10) 0.022(7) 0.028(7) 0.001(6) 0.009(7) 0.019(6)
C30 0.041(9) 0.038(8) 0.027(7) -0.007(7) 0.021(7) 0.003(7)
C31 0.033(10) 0.066(11) 0.039(9) 0.003(8) 0.020(8) 0.002(8)
C32 0.051(11) 0.052(11) 0.034(9) 0.004(8) 0.010(8) 0.019(9)
C33 0.045(10) 0.036(8) 0.030(7) 0.002(6) -0.001(7) 0.019(8)
C34 0.053(10) 0.021(7) 0.019(6) 0.002(5) -0.002(7) 0.004(7)
C35 0.079(14) 0.021(8) 0.043(10) -0.017(7) -0.011(10) -0.007(8)
C36 0.066(13) 0.049(10) 0.038(9) -0.015(8) -0.003(9) 0.008(10)
O1 0.050(8) 0.097(10) 0.051(7) -0.011(7) -0.020(6) -0.006(7)

loop_
_atom_type_symbol
_atom_type_description
_atom_type_scat_dispersion_real
_atom_type_scat_dispersion_imag
_atom_type_scat_source
C C 0.0033 0.0016 'International Tables Vol C Tables 4.2.6.8 and 6.1.1.4'
H H 0.0000 0.0000 'International Tables Vol C Tables 4.2.6.8 and 6.1.1.4'
N N 0.0061 0.0033 'International Tables Vol C Tables 4.2.6.8 and 6.1.1.4'
O O 0.0106 0.0060 'International Tables Vol C Tables 4.2.6.8 and 6.1.1.4'
Ni Ni 0.3393 1.1124 'International Tables Vol C Tables 4.2.6.8 and 6.1.1.4'
Se Se -0.0929 2.2259 'International Tables Vol C Tables 4.2.6.8 and 6.1.1.4'
In In -0.7276 1.3100 'International Tables Vol C Tables 4.2.6.8 and 6.1.1.4'

loop_
_geom_angle_atom_site_label_1
_geom_angle_atom_site_label_2
_geom_angle_atom_site_label_3
_geom_angle
_geom_angle_site_symmetry_1
Se2 In1 Se4 111.66(6) .
Se2 In1 Se1 107.46(6) .
Se4 In1 Se1 120.61(6) .
Se2 In1 Se3 119.91(6) .
Se4 In1 Se3 97.41(6) .
Se1 In1 Se3 99.80(6) .
Se2 In2 Se4 114.01(6) 3_755
Se2 In2 Se3 118.58(6) 3_755
Se4 In2 Se3 97.55(6) .
Se2 In2 Se5 106.03(6) 3_755
Se4 In2 Se5 118.80(6) .
Se3 In2 Se5 101.74(6) .
Se5 Se1 In1 101.91(7) 3_745
In2 Se2 In1 100.29(6) 3_745
In2 Se3 In1 82.22(5) .
In1 Se4 In2 82.82(5) .
Se1 Se5 In2 99.99(7) 3_755
N4 Ni1 N5 91.8(4) .
N4 Ni1 N2 96.6(5) .
N5 Ni1 N2 168.4(4) .
N4 Ni1 N3 80.3(4) .
N5 Ni1 N3 94.1(4) .
N2 Ni1 N3 95.3(4) .
N4 Ni1 N1 175.6(5) .
N5 Ni1 N1 92.5(5) .
N2 Ni1 N1 79.3(5) .
N3 Ni1 N1 98.7(4) .
N4 Ni1 N6 93.7(4) .
N5 Ni1 N6 79.7(4) .
N2 Ni1 N6 91.7(4) .
N3 Ni1 N6 171.3(4) .
N1 Ni1 N6 87.8(4) .
C5 N1 C1 118.1(13) .
C5 N1 Ni1 113.2(10) .
C1 N1 Ni1 127.8(10) .
C6 N2 C10 119.9(12) .
C6 N2 Ni1 127.9(10) .
C10 N2 Ni1 111.5(9) .
C13 N3 C17 118.8(11) .
C13 N3 Ni1 128.3(9) .
C17 N3 Ni1 112.6(7) .
C18 N4 C22 117.9(12) .
C18 N4 Ni1 129.0(10) .
C22 N4 Ni1 113.0(10) .
C25 N5 C29 117.2(12) .
C25 N5 Ni1 129.7(9) .
C29 N5 Ni1 112.8(9) .
C30 N6 C34 118.6(12) .
C30 N6 Ni1 130.3(10) .
C34 N6 Ni1 111.0(9) .
N1 C1 C2 119.7(16) .
C3 C2 C1 119.9(18) .
C2 C3 C4 121.4(17) .
C3 C4 C5 115.6(15) .
C3 C4 C11 126.0(15) .
C5 C4 C11 118.4(14) .
N1 C5 C4 124.7(14) .
N1 C5 C10 115.2(12) .
C4 C5 C10 120.1(13) .
N2 C6 C7 121.5(14) .
C8 C7 C6 119.1(15) .
C7 C8 C9 121.9(14) .
C12 C9 C10 118.9(15) .
C12 C9 C8 126.0(15) .
C10 C9 C8 115.0(14) .
N2 C10 C9 122.4(13) .
N2 C10 C5 118.1(12) .
C9 C10 C5 119.4(13) .
C12 C11 C4 119.2(15) .
C11 C12 C9 123.7(15) .
N3 C13 C14 120.5(14) .
C15 C14 C13 119.4(14) .
C14 C15 C16 120.1(15) .
C17 C16 C15 117.5(14) .
C17 C16 C23 120.1(14) .
C15 C16 C23 122.4(15) .
N3 C17 C16 123.6(12) .
N3 C17 C22 116.4(11) .
C16 C17 C22 119.8(12) .
N4 C18 C19 122.7(13) .
C20 C19 C18 119.1(14) .
C19 C20 C21 121.3(14) .
C24 C21 C20 127.5(15) .
C24 C21 C22 116.7(14) .
C20 C21 C22 115.7(14) .
N4 C22 C21 123.2(13) .
N4 C22 C17 117.3(12) .
C21 C22 C17 119.4(12) .
C24 C23 C16 119.2(15) .
C23 C24 C21 124.5(15) .
N5 C25 C26 124.4(13) .
C27 C26 C25 120.6(14) .
C26 C27 C28 116.9(14) .
C27 C28 C29 120.1(14) .
C27 C28 C35 124.3(14) .
C29 C28 C35 115.5(14) .
N5 C29 C34 116.8(13) .
N5 C29 C28 120.7(13) .
C34 C29 C28 122.4(13) .
N6 C30 C31 123.0(15) .
C32 C31 C30 119.0(14) .
C31 C32 C33 120.9(15) .
C32 C33 C34 116.5(15) .
C32 C33 C36 124.5(14) .
C34 C33 C36 118.9(14) .
N6 C34 C33 121.8(13) .
N6 C34 C29 118.8(12) .
C33 C34 C29 119.4(13) .
C36 C35 C28 123.3(15) .
C35 C36 C33 120.3(14) .

loop_
_geom_bond_atom_site_label_1
_geom_bond_atom_site_label_2
_geom_bond_distance
_geom_bond_site_symmetry_2
In1 Se2 2.5636(17) .
In1 Se4 2.5791(17) .
In1 Se1 2.6040(18) .
In1 Se3 2.6089(17) .
In2 Se2 2.5628(17) 3_755
In2 Se4 2.5909(17) .
In2 Se3 2.5919(17) .
In2 Se5 2.6221(18) .
Se1 Se5 2.357(2) 3_745
Se2 In2 2.5628(17) 3_745
Se5 Se1 2.357(2) 3_755
Ni1 N4 2.072(11) .
Ni1 N5 2.082(11) .
Ni1 N2 2.091(11) .
Ni1 N3 2.106(11) .
Ni1 N1 2.114(12) .
Ni1 N6 2.127(11) .
N1 C5 1.349(17) .
N1 C1 1.341(19) .
N2 C6 1.335(17) .
N2 C10 1.370(16) .
N3 C13 1.303(16) .
N3 C17 1.367(15) .
N4 C18 1.333(17) .
N4 C22 1.371(16) .
N5 C25 1.306(16) .
N5 C29 1.370(16) .
N6 C30 1.317(17) .
N6 C34 1.351(17) .
C1 C2 1.42(2) .
C2 C3 1.34(3) .
C3 C4 1.38(2) .
C4 C5 1.386(19) .
C4 C11 1.46(2) .
C5 C10 1.46(2) .
C6 C7 1.41(2) .
C7 C8 1.32(2) .
C8 C9 1.46(2) .
C9 C12 1.38(2) .
C9 C10 1.397(19) .
C11 C12 1.36(2) .
C13 C14 1.45(2) .
C14 C15 1.35(2) .
C15 C16 1.38(2) .
C16 C17 1.378(19) .
C16 C23 1.46(2) .
C17 C22 1.458(19) .
C18 C19 1.422(19) .
C19 C20 1.36(2) .
C20 C21 1.40(2) .
C21 C24 1.42(2) .
C21 C22 1.45(2) .
C23 C24 1.33(2) .
C25 C26 1.384(19) .
C26 C27 1.35(2) .
C27 C28 1.40(2) .
C28 C29 1.41(2) .
C28 C35 1.45(2) .
C29 C34 1.428(19) .
C30 C31 1.388(19) .
C31 C32 1.33(2) .
C32 C33 1.40(2) .
C33 C34 1.412(18) .
C33 C36 1.43(2) .
C35 C36 1.36(2) .
